data_1502294
loop_
_publ_author_name
'Zhao, Bing-Xin'
'Wang, Ying'
'Zhang, Dong-Mei'
'Jiang, Ren-Wang'
'Wang, Guo-Cai'
'Shi, Jun-Min'
'Huang, Xiao-Jun'
'Chen, Wei-Min'
'Che, Chun-Tao'
'Ye, Wen-Cai'

_publ_section_title
;
 Flueggines A and B, two new dimeric indolizidine alkaloids from Flueggea
 virosa.
;
_journal_issue 15
_journal_name_full 'Organic letters'
_journal_page_first 3888
_journal_page_last 3891
_journal_paper_doi 10.1021/ol201410z
_journal_volume 13
_journal_year 2011
_chemical_absolute_configuration ad
_chemical_formula_sum 'C24 H26 N2 O6'
_chemical_formula_weight 438.47
_chemical_name_systematic
; 
 ? 
;
_space_group_IT_number 19
_symmetry_cell_setting orthorhombic
_symmetry_space_group_name_Hall 'P 2ac 2ab'
_symmetry_space_group_name_H-M 'P 21 21 21'
_atom_sites_solution_hydrogens geom
_atom_sites_solution_primary direct
_atom_sites_solution_secondary difmap
_audit_creation_method SHELXL-97
_cell_angle_alpha 90.00
_cell_angle_beta 90.00
_cell_angle_gamma 90.00
_cell_formula_units_Z 4
_cell_length_a 5.91240(10)
_cell_length_b 11.5275(2)
_cell_length_c 30.0634(4)
_cell_measurement_reflns_used 7973
_cell_measurement_temperature 150(2)
_cell_measurement_theta_max 62.59
_cell_measurement_theta_min 2.93
_cell_volume 2048.98(6)
_computing_cell_refinement 'Oxford CrysAlisPro'
_computing_data_collection 'Oxford CrysAlisPro'
_computing_data_reduction XPREP
_computing_molecular_graphics 'XP (SEMENS 1998B)'
_computing_publication_material 'Shelxtl (Sheldrick, 1997)'
_computing_structure_refinement 'SHELXL-97 (Sheldrick, 1997)'
_computing_structure_solution 'SHELXS-97 (Sheldrick, 1990)'
_diffrn_ambient_temperature 150(2)
_diffrn_measured_fraction_theta_full 0.994
_diffrn_measured_fraction_theta_max 0.994
_diffrn_radiation_monochromator graphite
_diffrn_radiation_source 'fine-focus sealed tube'
_diffrn_radiation_type CuK\a
_diffrn_radiation_wavelength 1.54184
_diffrn_reflns_av_R_equivalents 0.0214
_diffrn_reflns_av_sigmaI/netI 0.0196
_diffrn_reflns_limit_h_max 6
_diffrn_reflns_limit_h_min -6
_diffrn_reflns_limit_k_max 13
_diffrn_reflns_limit_k_min -13
_diffrn_reflns_limit_l_max 31
_diffrn_reflns_limit_l_min -34
_diffrn_reflns_number 10907
_diffrn_reflns_theta_full 62.68
_diffrn_reflns_theta_max 62.68
_diffrn_reflns_theta_min 2.94
_exptl_absorpt_coefficient_mu 0.848
_exptl_absorpt_correction_T_max 1.0000
_exptl_absorpt_correction_T_min 0.8687
_exptl_absorpt_correction_type multi-scan
_exptl_crystal_colour colorless
_exptl_crystal_density_diffrn 1.421
_exptl_crystal_density_method 'not measured'
_exptl_crystal_description plate
_exptl_crystal_F_000 928
_exptl_crystal_size_max 0.45
_exptl_crystal_size_mid 0.34
_exptl_crystal_size_min 0.12
_refine_diff_density_max 0.169
_refine_diff_density_min -0.114
_refine_diff_density_rms 0.027
_refine_ls_abs_structure_details 'Flack H D (1983), Acta Cryst. A39, 876-881'
_refine_ls_abs_structure_Flack 0.00(13)
_refine_ls_extinction_coef 0.00137(15)
_refine_ls_extinction_expression Fc^*^=kFc[1+0.001xFc^2^\l^3^/sin(2\q)]^-1/4^
_refine_ls_extinction_method SHELXL
_refine_ls_goodness_of_fit_ref 1.047
_refine_ls_hydrogen_treatment constr
_refine_ls_matrix_type full
_refine_ls_number_parameters 292
_refine_ls_number_reflns 3242
_refine_ls_number_restraints 0
_refine_ls_restrained_S_all 1.047
_refine_ls_R_factor_all 0.0242
_refine_ls_R_factor_gt 0.0236
_refine_ls_shift/su_max 0.001
_refine_ls_shift/su_mean 0.000
_refine_ls_structure_factor_coef Fsqd
_refine_ls_weighting_details 'calc w=1/[\s^2^(Fo^2^)+(0.0314P)^2^+0.3243P] where P=(Fo^2^+2Fc^2^)/3'
_refine_ls_weighting_scheme calc
_refine_ls_wR_factor_gt 0.0597
_refine_ls_wR_factor_ref 0.0601
_reflns_number_gt 3175
_reflns_number_total 3242
_reflns_threshold_expression >2sigma(I)
_cod_data_source_file ol201410z_si_002.cif
_cod_data_source_block flueggine-A
_cod_original_sg_symbol_H-M P2(1)2(1)2(1)
_cod_database_code 1502294

loop_
_symmetry_equiv_pos_as_xyz
'x, y, z'
'-x+1/2, -y, z+1/2'
'-x, y+1/2, -z+1/2'
'x+1/2, -y+1/2, -z'

loop_
_atom_site_label
_atom_site_type_symbol
_atom_site_fract_x
_atom_site_fract_y
_atom_site_fract_z
_atom_site_U_iso_or_equiv
_atom_site_adp_type
_atom_site_occupancy
_atom_site_symmetry_multiplicity
_atom_site_calc_flag
_atom_site_refinement_flags
O1 O 0.83692(18) 0.67540(9) 0.37721(4) 0.0392(3) Uani 1 1 d .
O2 O 0.43601(18) 0.19440(8) 0.35758(3) 0.0290(2) Uani 1 1 d .
O3 O 0.6784(2) -0.03817(10) 0.53748(4) 0.0508(3) Uani 1 1 d .
O4 O 0.41132(19) -0.03018(9) 0.31927(3) 0.0367(3) Uani 1 1 d .
H4A H 0.4182 0.0363 0.3289 0.067(7) Uiso 1 1 calc R
N1 N 0.13458(19) 0.41367(10) 0.29075(4) 0.0262(3) Uani 1 1 d .
C2 C 0.2366(2) 0.52671(11) 0.30517(4) 0.0262(3) Uani 1 1 d .
H2A H 0.1412 0.5638 0.3277 0.031 Uiso 1 1 calc R
C3 C 0.2503(3) 0.60260(12) 0.26351(5) 0.0334(3) Uani 1 1 d .
H3A H 0.2268 0.6838 0.2706 0.040 Uiso 1 1 calc R
H3B H 0.3948 0.5937 0.2486 0.040 Uiso 1 1 calc R
C4 C 0.0568(3) 0.55455(13) 0.23526(5) 0.0368(4) Uani 1 1 d .
H4B H -0.0884 0.5834 0.2454 0.044 Uiso 1 1 calc R
H4C H 0.0763 0.5741 0.2041 0.044 Uiso 1 1 calc R
C5 C 0.0777(3) 0.42491(13) 0.24282(5) 0.0317(3) Uani 1 1 d .
H5A H -0.0635 0.3858 0.2361 0.038 Uiso 1 1 calc R
H5B H 0.1964 0.3922 0.2244 0.038 Uiso 1 1 calc R
C7 C 0.3047(2) 0.32303(12) 0.29979(4) 0.0248(3) Uani 1 1 d .
H7A H 0.2972 0.2614 0.2774 0.030 Uiso 1 1 calc R
C8 C 0.5326(2) 0.38527(11) 0.29799(4) 0.0255(3) Uani 1 1 d .
H8A H 0.5758 0.4057 0.2679 0.031 Uiso 1 1 calc R
H8B H 0.6523 0.3406 0.3119 0.031 Uiso 1 1 calc R
C9 C 0.4661(2) 0.49140(11) 0.32550(4) 0.0246(3) Uani 1 1 d .
O10 O 0.62804(17) 0.58394(8) 0.32592(3) 0.0291(2) Uani 1 1 d .
C11 C 0.7000(2) 0.60128(12) 0.36875(5) 0.0294(3) Uani 1 1 d .
C12 C 0.5838(2) 0.51879(12) 0.39796(5) 0.0291(3) Uani 1 1 d .
H12A H 0.6049 0.5118 0.4285 0.035 Uiso 1 1 calc R
C13 C 0.4434(2) 0.45585(11) 0.37341(4) 0.0241(3) Uani 1 1 d .
C14 C 0.2717(2) 0.36460(11) 0.38398(4) 0.0246(3) Uani 1 1 d .
H14A H 0.1233 0.4012 0.3877 0.029 Uiso 1 1 calc R
C15 C 0.2584(2) 0.27477(11) 0.34638(4) 0.0254(3) Uani 1 1 d .
H15A H 0.1115 0.2354 0.3470 0.030 Uiso 1 1 calc R
N1' N 0.4481(2) 0.18518(9) 0.40636(4) 0.0253(3) Uani 1 1 d .
C2' C 0.3247(2) 0.07946(11) 0.42042(4) 0.0232(3) Uani 1 1 d .
H2'A H 0.2221 0.0559 0.3965 0.028 Uiso 1 1 calc R
C3' C 0.1840(3) 0.11682(12) 0.46065(4) 0.0283(3) Uani 1 1 d .
H3'A H 0.0533 0.0670 0.4646 0.034 Uiso 1 1 calc R
H3'B H 0.2736 0.1162 0.4877 0.034 Uiso 1 1 calc R
C4' C 0.1132(3) 0.24007(13) 0.44811(5) 0.0326(3) Uani 1 1 d .
H4'A H 0.0776 0.2854 0.4744 0.039 Uiso 1 1 calc R
H4'B H -0.0171 0.2394 0.4285 0.039 Uiso 1 1 calc R
C5' C 0.3218(2) 0.28824(12) 0.42435(4) 0.0265(3) Uani 1 1 d .
H5'A H 0.4171 0.3305 0.4455 0.032 Uiso 1 1 calc R
C7' C 0.4955(3) -0.10928(12) 0.35211(4) 0.0298(3) Uani 1 1 d .
H7'A H 0.5970 -0.1628 0.3365 0.036 Uiso 1 1 calc R
C8' C 0.6372(2) -0.05073(12) 0.38877(5) 0.0280(3) Uani 1 1 d .
H8'A H 0.7579 -0.1026 0.3978 0.034 Uiso 1 1 calc R
H8'B H 0.7057 0.0192 0.3769 0.034 Uiso 1 1 calc R
C9' C 0.4947(2) -0.01982(11) 0.42917(4) 0.0247(3) Uani 1 1 d .
O10' O 0.63623(16) 0.01465(8) 0.46621(3) 0.0296(2) Uani 1 1 d .
C11' C 0.5875(3) -0.05446(12) 0.50224(5) 0.0338(3) Uani 1 1 d .
C12' C 0.4259(3) -0.14308(12) 0.48831(5) 0.0327(3) Uani 1 1 d .
H12B H 0.3661 -0.2009 0.5064 0.039 Uiso 1 1 calc R
C13' C 0.3783(2) -0.12748(12) 0.44532(5) 0.0259(3) Uani 1 1 d .
C14' C 0.2530(3) -0.19428(12) 0.41280(5) 0.0282(3) Uani 1 1 d .
H14B H 0.1397 -0.2452 0.4217 0.034 Uiso 1 1 calc R
C15' C 0.3035(3) -0.18129(12) 0.36987(5) 0.0304(3) Uani 1 1 d .
H15B H 0.2129 -0.2197 0.3493 0.036 Uiso 1 1 calc R

loop_
_atom_site_aniso_label
_atom_site_aniso_U_11
_atom_site_aniso_U_22
_atom_site_aniso_U_33
_atom_site_aniso_U_23
_atom_site_aniso_U_13
_atom_site_aniso_U_12
O1 0.0327(6) 0.0309(5) 0.0539(6) -0.0037(5) -0.0055(5) -0.0079(5)
O2 0.0408(6) 0.0224(5) 0.0236(5) 0.0027(4) 0.0061(4) 0.0057(4)
O3 0.0732(8) 0.0401(6) 0.0391(6) 0.0062(5) -0.0279(6) -0.0126(6)
O4 0.0550(7) 0.0273(5) 0.0277(5) 0.0021(4) -0.0036(5) 0.0002(5)
N1 0.0281(6) 0.0236(6) 0.0270(6) -0.0011(5) -0.0008(5) 0.0008(5)
C2 0.0281(7) 0.0223(7) 0.0281(7) -0.0005(5) 0.0020(6) 0.0024(6)
C3 0.0408(8) 0.0262(7) 0.0331(7) 0.0036(6) 0.0010(7) 0.0037(7)
C4 0.0401(9) 0.0382(8) 0.0322(8) 0.0070(7) -0.0023(7) 0.0050(7)
C5 0.0315(7) 0.0357(8) 0.0278(7) -0.0005(6) -0.0012(6) 0.0013(7)
C7 0.0299(7) 0.0211(6) 0.0234(6) -0.0026(5) 0.0010(6) 0.0007(6)
C8 0.0290(7) 0.0231(6) 0.0246(6) 0.0006(5) 0.0036(6) 0.0038(6)
C9 0.0263(7) 0.0195(6) 0.0281(7) 0.0009(6) 0.0035(6) -0.0031(6)
O10 0.0306(5) 0.0236(5) 0.0332(5) 0.0010(4) 0.0018(4) -0.0062(4)
C11 0.0249(7) 0.0220(7) 0.0413(8) -0.0036(6) -0.0017(6) 0.0016(6)
C12 0.0316(7) 0.0254(7) 0.0302(7) -0.0023(6) -0.0031(6) 0.0008(6)
C13 0.0259(7) 0.0182(6) 0.0283(7) -0.0024(5) 0.0024(6) 0.0048(6)
C14 0.0277(7) 0.0212(6) 0.0248(6) -0.0014(5) 0.0026(6) 0.0021(6)
C15 0.0296(7) 0.0194(7) 0.0272(7) -0.0004(5) 0.0018(6) -0.0007(6)
N1' 0.0323(6) 0.0205(5) 0.0229(5) 0.0019(4) 0.0028(5) -0.0001(5)
C2' 0.0245(7) 0.0219(6) 0.0233(6) 0.0015(5) -0.0019(6) -0.0037(6)
C3' 0.0297(7) 0.0269(7) 0.0283(7) 0.0022(6) 0.0023(6) -0.0023(6)
C4' 0.0374(8) 0.0294(8) 0.0308(7) 0.0022(6) 0.0103(6) 0.0037(7)
C5' 0.0338(7) 0.0207(7) 0.0250(6) -0.0018(5) 0.0025(6) 0.0011(6)
C7' 0.0387(8) 0.0231(7) 0.0276(7) 0.0003(6) 0.0028(6) 0.0040(6)
C8' 0.0268(7) 0.0231(7) 0.0340(7) 0.0048(6) 0.0018(6) -0.0003(6)
C9' 0.0247(7) 0.0231(7) 0.0264(7) 0.0011(5) -0.0055(5) -0.0024(6)
O10' 0.0311(5) 0.0254(5) 0.0322(5) 0.0026(4) -0.0107(4) -0.0056(4)
C11' 0.0435(9) 0.0261(7) 0.0317(8) 0.0048(6) -0.0124(7) -0.0019(7)
C12' 0.0424(9) 0.0263(7) 0.0294(7) 0.0069(6) -0.0061(7) -0.0066(7)
C13' 0.0262(7) 0.0212(7) 0.0303(7) 0.0019(5) -0.0013(6) -0.0011(6)
C14' 0.0303(7) 0.0212(7) 0.0331(8) 0.0016(6) -0.0036(6) -0.0051(6)
C15' 0.0377(8) 0.0228(7) 0.0306(7) -0.0032(6) -0.0051(6) -0.0026(6)

loop_
_atom_type_symbol
_atom_type_description
_atom_type_scat_dispersion_real
_atom_type_scat_dispersion_imag
_atom_type_scat_source
C C 0.0181 0.0091 'International Tables Vol C Tables 4.2.6.8 and 6.1.1.4'
H H 0.0000 0.0000 'International Tables Vol C Tables 4.2.6.8 and 6.1.1.4'
N N 0.0311 0.0180 'International Tables Vol C Tables 4.2.6.8 and 6.1.1.4'
O O 0.0492 0.0322 'International Tables Vol C Tables 4.2.6.8 and 6.1.1.4'

loop_
_geom_angle_atom_site_label_1
_geom_angle_atom_site_label_2
_geom_angle_atom_site_label_3
_geom_angle
C15 O2 N1' 108.35(9)
C7 N1 C5 113.26(11)
C7 N1 C2 106.71(10)
C5 N1 C2 107.20(11)
N1 C2 C3 106.35(11)
N1 C2 C9 103.83(10)
C3 C2 C9 115.38(12)
C4 C3 C2 102.01(12)
C5 C4 C3 102.27(12)
N1 C5 C4 104.47(12)
N1 C7 C8 105.21(10)
N1 C7 C15 107.68(11)
C8 C7 C15 111.15(11)
C7 C8 C9 97.45(10)
O10 C9 C13 104.71(10)
O10 C9 C8 115.37(11)
C13 C9 C8 108.85(10)
O10 C9 C2 113.24(10)
C13 C9 C2 111.90(11)
C8 C9 C2 102.90(11)
C11 O10 C9 108.91(10)
O1 C11 O10 120.70(13)
O1 C11 C12 130.47(14)
O10 C11 C12 108.83(11)
C13 C12 C11 108.35(12)
C12 C13 C14 133.71(13)
C12 C13 C9 109.15(12)
C14 C13 C9 117.11(11)
C13 C14 C5' 116.24(12)
C13 C14 C15 110.65(11)
C5' C14 C15 101.90(10)
O2 C15 C7 108.49(11)
O2 C15 C14 102.97(10)
C7 C15 C14 114.78(11)
O2 N1' C2' 108.63(9)
O2 N1' C5' 106.09(9)
C2' N1' C5' 107.61(10)
N1' C2' C3' 105.17(10)
N1' C2' C9' 109.71(11)
C3' C2' C9' 115.31(11)
C4' C3' C2' 102.45(11)
C3' C4' C5' 103.41(12)
N1' C5' C14 105.41(10)
N1' C5' C4' 106.35(11)
C14 C5' C4' 115.06(12)
O4 C7' C15' 109.49(13)
O4 C7' C8' 113.77(11)
C15' C7' C8' 113.47(11)
C9' C8' C7' 111.90(11)
O10' C9' C13' 104.07(10)
O10' C9' C8' 110.99(11)
C13' C9' C8' 108.60(11)
O10' C9' C2' 107.66(10)
C13' C9' C2' 111.69(11)
C8' C9' C2' 113.44(11)
C11' O10' C9' 109.01(10)
O3 C11' O10' 120.67(14)
O3 C11' C12' 130.86(14)
O10' C11' C12' 108.44(11)
C13' C12' C11' 108.75(13)
C12' C13' C14' 133.62(13)
C12' C13' C9' 109.16(12)
C14' C13' C9' 117.13(12)
C15' C14' C13' 118.65(13)
C14' C15' C7' 125.06(13)

loop_
_geom_bond_atom_site_label_1
_geom_bond_atom_site_label_2
_geom_bond_distance
O1 C11 1.2041(17)
O2 C15 1.4403(17)
O2 N1' 1.4721(14)
O3 C11' 1.2025(18)
O4 C7' 1.4331(17)
N1 C7 1.4758(18)
N1 C5 1.4851(17)
N1 C2 1.4999(18)
C2 C3 1.5298(19)
C2 C9 1.543(2)
C3 C4 1.529(2)
C4 C5 1.517(2)
C7 C8 1.5274(19)
C7 C15 1.5316(18)
C8 C9 1.5282(18)
C9 O10 1.4337(16)
C9 C13 1.5035(18)
O10 C11 1.3709(17)
C11 C12 1.465(2)
C12 C13 1.327(2)
C13 C14 1.4959(19)
C14 C5' 1.5284(19)
C14 C15 1.5350(18)
N1' C2' 1.4820(17)
N1' C5' 1.5038(17)
C2' C3' 1.5297(19)
C2' C9' 1.5457(18)
C3' C4' 1.528(2)
C4' C5' 1.529(2)
C7' C15' 1.504(2)
C7' C8' 1.540(2)
C8' C9' 1.521(2)
C9' O10' 1.4485(16)
C9' C13' 1.4998(19)
O10' C11' 1.3752(17)
C11' C12' 1.460(2)
C12' C13' 1.335(2)
C13' C14' 1.448(2)
C14' C15' 1.333(2)

loop_
_geom_torsion_atom_site_label_1
_geom_torsion_atom_site_label_2
_geom_torsion_atom_site_label_3
_geom_torsion_atom_site_label_4
_geom_torsion
C7 N1 C2 C3 118.52(12)
C5 N1 C2 C3 -3.12(14)
C7 N1 C2 C9 -3.65(13)
C5 N1 C2 C9 -125.28(11)
N1 C2 C3 C4 27.19(14)
C9 C2 C3 C4 141.71(12)
C2 C3 C4 C5 -40.56(14)
C7 N1 C5 C4 -140.08(12)
C2 N1 C5 C4 -22.64(15)
C3 C4 C5 N1 39.52(15)
C5 N1 C7 C8 91.34(13)
C2 N1 C7 C8 -26.38(12)
C5 N1 C7 C15 -150.03(11)
C2 N1 C7 C15 92.25(12)
N1 C7 C8 C9 44.99(12)
C15 C7 C8 C9 -71.28(12)
C7 C8 C9 O10 -170.21(11)
C7 C8 C9 C13 72.47(12)
C7 C8 C9 C2 -46.38(12)
N1 C2 C9 O10 157.34(10)
C3 C2 C9 O10 41.38(16)
N1 C2 C9 C13 -84.59(12)
C3 C2 C9 C13 159.45(11)
N1 C2 C9 C8 32.11(12)
C3 C2 C9 C8 -83.84(13)
C13 C9 O10 C11 1.26(13)
C8 C9 O10 C11 -118.37(12)
C2 C9 O10 C11 123.43(12)
C9 O10 C11 O1 -179.81(12)
C9 O10 C11 C12 -0.12(14)
O1 C11 C12 C13 178.41(15)
O10 C11 C12 C13 -1.25(15)
C11 C12 C13 C14 -175.66(14)
C11 C12 C13 C9 2.02(15)
O10 C9 C13 C12 -2.07(14)
C8 C9 C13 C12 121.83(12)
C2 C9 C13 C12 -125.12(12)
O10 C9 C13 C14 176.05(10)
C8 C9 C13 C14 -60.05(15)
C2 C9 C13 C14 53.00(15)
C12 C13 C14 C5' -31.4(2)
C9 C13 C14 C5' 151.10(12)
C12 C13 C14 C15 -146.91(15)
C9 C13 C14 C15 35.54(16)
N1' O2 C15 C7 157.00(10)
N1' O2 C15 C14 34.96(12)
N1 C7 C15 O2 -174.38(10)
C8 C7 C15 O2 -59.64(13)
N1 C7 C15 C14 -59.86(15)
C8 C7 C15 C14 54.88(15)
C13 C14 C15 O2 85.48(12)
C5' C14 C15 O2 -38.73(13)
C13 C14 C15 C7 -32.21(16)
C5' C14 C15 C7 -156.42(12)
C15 O2 N1' C2' 98.70(11)
C15 O2 N1' C5' -16.73(13)
O2 N1' C2' C3' -135.94(10)
C5' N1' C2' C3' -21.49(13)
O2 N1' C2' C9' 99.48(11)
C5' N1' C2' C9' -146.08(10)
N1' C2' C3' C4' 36.62(13)
C9' C2' C3' C4' 157.60(12)
C2' C3' C4' C5' -37.31(14)
O2 N1' C5' C14 -8.66(13)
C2' N1' C5' C14 -124.78(11)
O2 N1' C5' C4' 113.95(11)
C2' N1' C5' C4' -2.18(14)
C13 C14 C5' N1' -91.64(13)
C15 C14 C5' N1' 28.74(13)
C13 C14 C5' C4' 151.54(12)
C15 C14 C5' C4' -88.09(13)
C3' C4' C5' N1' 24.85(14)
C3' C4' C5' C14 141.14(12)
O4 C7' C8' C9' 93.96(14)
C15' C7' C8' C9' -32.10(16)
C7' C8' C9' O10' 169.22(10)
C7' C8' C9' C13' 55.39(14)
C7' C8' C9' C2' -69.41(14)
N1' C2' C9' O10' 64.00(13)
C3' C2' C9' O10' -54.48(14)
N1' C2' C9' C13' 177.66(10)
C3' C2' C9' C13' 59.17(15)
N1' C2' C9' C8' -59.22(14)
C3' C2' C9' C8' -177.70(12)
C13' C9' O10' C11' -7.30(14)
C8' C9' O10' C11' -123.94(12)
C2' C9' O10' C11' 111.36(12)
C9' O10' C11' O3 -176.81(15)
C9' O10' C11' C12' 4.97(16)
O3 C11' C12' C13' -178.20(18)
O10' C11' C12' C13' -0.23(18)
C11' C12' C13' C14' 171.82(16)
C11' C12' C13' C9' -4.45(17)
O10' C9' C13' C12' 7.23(15)
C8' C9' C13' C12' 125.53(13)
C2' C9' C13' C12' -108.64(14)
O10' C9' C13' C14' -169.73(12)
C8' C9' C13' C14' -51.43(16)
C2' C9' C13' C14' 74.40(15)
C12' C13' C14' C15' -154.73(17)
C9' C13' C14' C15' 21.3(2)
C13' C14' C15' C7' 5.4(2)
O4 C7' C15' C14' -127.44(15)
C8' C7' C15' C14' 0.9(2)
